data_1552385
loop_
_publ_author_name
'Petty, Anthony J.'
'Ai, Qianxiang'
'Sorli, Jeni C.'
'Haneef, Hamna F.'
'Purdum, Geoffrey E.'
'Boehm, Alex'
'Granger, Devin B.'
'Gu, Kaichen'
'Rubinger, Carla Patricia Lacerda'
'Parkin, Sean R.'
'Graham, Kenneth R.'
'Jurchescu, Oana D.'
'Loo, Yueh-Lin'
'Risko, Chad'
'Anthony, John E.'

_publ_section_title
;
 Computationally aided design of a high-performance organic semiconductor:
 the development of a universal crystal engineering core
;
_journal_name_full 'Chemical Science'
_journal_paper_doi 10.1039/C9SC02930C
_journal_year 2019
_chemical_formula_moiety 'C58 H66 S6 Si2'
_chemical_formula_sum 'C58 H66 S6 Si2'
_chemical_formula_weight 1011.64
_space_group_crystal_system triclinic
_space_group_IT_number 2
_space_group_name_Hall '-P 1'
_space_group_name_H-M_alt 'P -1'
_symmetry_space_group_name_Hall '-P 1'
_symmetry_space_group_name_H-M 'P -1'
_atom_sites_solution_hydrogens difmap
_atom_sites_solution_primary direct
_atom_sites_solution_secondary difmap
_audit_creation_method SHELXL-2018/3
_audit_update_record
;
2019-06-13 deposited with the CCDC.    2019-09-30 downloaded from the CCDC.
;
_cell_angle_alpha 93.369(2)
_cell_angle_beta 97.824(2)
_cell_angle_gamma 110.239(2)
_cell_formula_units_Z 1
_cell_length_a 9.7823(4)
_cell_length_b 10.1996(4)
_cell_length_c 14.8851(5)
_cell_measurement_reflns_used 40736
_cell_measurement_temperature 90.0(2)
_cell_measurement_theta_max 27.48
_cell_measurement_theta_min 1.00
_cell_volume 1371.52(9)
_computing_cell_refinement '<i>SCALEPACK</i> (Otwinowski & Minor, 2006)'
_computing_data_collection '<i>COLLECT</i> (Nonius, 1998)'
_computing_data_reduction '<i>DENZO-SMN</i> (Otwinowski & Minor, 2006)'
_computing_molecular_graphics '<i>XP in SHELXTL</i> (Sheldrick, 2008)'
_computing_publication_material '<i>SHELX</i> (Sheldrick, 2008) and <i>CIFFIX</i> (Parkin, 2013)'
_computing_structure_refinement '<i>SHELXL-2018/3</i> (Sheldrick, 2015b)'
_computing_structure_solution '<i>SHELXT</i> (Sheldrick, 2015a)'
_diffrn_ambient_temperature 90.0(2)
_diffrn_detector_area_resol_mean 9.1
_diffrn_measured_fraction_theta_full 0.999
_diffrn_measured_fraction_theta_max 0.998
_diffrn_measurement_device_type 'Nonius KappaCCD diffractometer'
_diffrn_measurement_method '\f and \w scans at fixed \c = 55\%'
_diffrn_radiation_type MoK\a
_diffrn_radiation_wavelength 0.71073
_diffrn_reflns_av_R_equivalents 0.0344
_diffrn_reflns_av_unetI/netI 0.0376
_diffrn_reflns_Laue_measured_fraction_full 0.999
_diffrn_reflns_Laue_measured_fraction_max 0.998
_diffrn_reflns_limit_h_max 12
_diffrn_reflns_limit_h_min -12
_diffrn_reflns_limit_k_max 13
_diffrn_reflns_limit_k_min -13
_diffrn_reflns_limit_l_max 19
_diffrn_reflns_limit_l_min -19
_diffrn_reflns_number 36539
_diffrn_reflns_point_group_measured_fraction_full 0.999
_diffrn_reflns_point_group_measured_fraction_max 0.998
_diffrn_reflns_theta_full 25.242
_diffrn_reflns_theta_max 27.500
_diffrn_reflns_theta_min 2.142
_diffrn_source 'fine-focus sealed-tube'
_exptl_absorpt_coefficient_mu 0.330
_exptl_absorpt_correction_T_max 0.862
_exptl_absorpt_correction_T_min 0.747
_exptl_absorpt_correction_type multi-scan
_exptl_absorpt_process_details '<i>SADABS</i> (Krause et al., 2015)'
_exptl_crystal_colour yellow
_exptl_crystal_density_diffrn 1.225
_exptl_crystal_description plate
_exptl_crystal_F_000 538
_exptl_crystal_size_max 0.240
_exptl_crystal_size_mid 0.180
_exptl_crystal_size_min 0.040
_refine_diff_density_max 0.746
_refine_diff_density_min -0.819
_refine_diff_density_rms 0.073
_refine_ls_extinction_method none
_refine_ls_goodness_of_fit_ref 1.041
_refine_ls_hydrogen_treatment constr
_refine_ls_matrix_type full
_refine_ls_number_parameters 462
_refine_ls_number_reflns 6291
_refine_ls_number_restraints 835
_refine_ls_restrained_S_all 1.079
_refine_ls_R_factor_all 0.1169
_refine_ls_R_factor_gt 0.0866
_refine_ls_shift/su_max 0.000
_refine_ls_shift/su_mean 0.000
_refine_ls_structure_factor_coef Fsqd
_refine_ls_weighting_details 'w=1/[\s^2^(Fo^2^)+(0.0840P)^2^+3.0057P] where P=(Fo^2^+2Fc^2^)/3'
_refine_ls_weighting_scheme calc
_refine_ls_wR_factor_gt 0.2020
_refine_ls_wR_factor_ref 0.2206
_reflns_Friedel_coverage 0.000
_reflns_number_gt 4699
_reflns_number_total 6291
_reflns_threshold_expression 'I > 2\s(I)'
_cod_data_source_file c9sc02930c2.cif
_cod_data_source_block k15150
_cod_database_code 1552385
_shelx_shelxl_version_number 2018/3
_shelx_space_group_comment
; 
The symmetry employed for this shelxl refinement is uniquely defined 
by the following loop, which should always be used as a source of 
symmetry information in preference to the above space-group names. 
They are only intended as comments. 
;
_shelx_estimated_absorpt_t_min 0.925
_shelx_estimated_absorpt_t_max 0.987
_exptl_absorpt_special_details
; 
In addition to absorption, multi-scan techniques also correct other slowly 
varying changes in scale factor over reciprocal space, such as those caused 
by x-ray beam inhomogeneity, goniometer imperfection, crystal decomposition, 
crystal longer than the x-ray beam cross section, absorption by the crystal 
mount etc.  These account, by and large, for much of the difference between 
estimated values of Tmin and Tmax and the _exptl_absorpt_correction_ values. 
;

loop_
_space_group_symop_operation_xyz
'x, y, z'
'-x, -y, -z'

loop_
_atom_site_label
_atom_site_type_symbol
_atom_site_fract_x
_atom_site_fract_y
_atom_site_fract_z
_atom_site_U_iso_or_equiv
_atom_site_adp_type
_atom_site_occupancy
_atom_site_site_symmetry_order
_atom_site_calc_flag
_atom_site_refinement_flags_posn
_atom_site_refinement_flags_adp
_atom_site_refinement_flags_occupancy
_atom_site_disorder_assembly
_atom_site_disorder_group
C1 C 0.5976(3) 0.0321(3) 0.5858(2) 0.0304(7) Uani 1 1 d . . . . .
C2 C 0.5173(3) 0.1176(3) 0.5588(2) 0.0291(6) Uani 0.594(2) 1 d D . P A 1
S1 S 0.53881(16) 0.26608(14) 0.62887(9) 0.0279(4) Uani 0.594(2) 1 d D . P A 1
C3 C 0.4210(3) 0.0850(3) 0.4747(2) 0.0282(6) Uani 0.594(2) 1 d D . P A 1
C4 C 0.3616(7) 0.1987(6) 0.4736(4) 0.0254(5) Uani 0.594(2) 1 d D . P A 1
H4 H 0.293615 0.203192 0.422911 0.031 Uiso 0.594(2) 1 calc R U P A 1
C5 C 0.4059(3) 0.2951(3) 0.54572(18) 0.0272(6) Uani 0.594(2) 1 d D . P A 1
C3' C 0.4210(3) 0.0850(3) 0.4747(2) 0.0282(6) Uani 0.406(2) 1 d D . P A 2
S1' S 0.3174(2) 0.1843(2) 0.44087(14) 0.0254(5) Uani 0.406(2) 1 d D . P A 2
C2' C 0.5173(3) 0.1176(3) 0.5588(2) 0.0291(6) Uani 0.406(2) 1 d D . P A 2
C4' C 0.496(1) 0.2454(8) 0.5964(5) 0.0279(4) Uani 0.406(2) 1 d D . P A 2
H4' H 0.545536 0.291068 0.655391 0.033 Uiso 0.406(2) 1 calc R U P A 2
C5' C 0.4059(3) 0.2951(3) 0.54572(18) 0.0272(6) Uani 0.406(2) 1 d D . P A 2
C6 C 0.3639(3) 0.4164(3) 0.56292(18) 0.0272(6) Uani 0.594(2) 1 d D . P A 1
S2 S 0.45265(17) 0.53456(16) 0.66126(10) 0.0294(4) Uani 0.594(2) 1 d D . P A 1
C7 C 0.2599(9) 0.4539(8) 0.5129(5) 0.0318(6) Uani 0.594(2) 1 d D . P A 1
H7 H 0.199791 0.400298 0.458246 0.038 Uiso 0.594(2) 1 calc R U P A 1
C8 C 0.249(3) 0.581(2) 0.5498(15) 0.0278(11) Uani 0.594(2) 1 d D U P A 1
C9 C 0.156(2) 0.6487(17) 0.5139(12) 0.0298(12) Uani 0.594(2) 1 d D . P A 1
H9 H 0.090478 0.612418 0.457649 0.036 Uiso 0.594(2) 1 calc R U P A 1
C10 C 0.163(2) 0.7716(15) 0.5634(11) 0.0306(15) Uani 0.594(2) 1 d D . P A 1
S3 S 0.06389(19) 0.87982(17) 0.53288(13) 0.0421(5) Uani 0.594(2) 1 d D . P A 1
C11 C 0.148(5) 0.994(3) 0.6283(19) 0.0446(19) Uani 0.594(2) 1 d D . P A 1
H11 H 0.122540 1.073663 0.643602 0.054 Uiso 0.594(2) 1 calc R U P A 1
C12 C 0.2545(9) 0.9623(8) 0.6809(5) 0.0410(7) Uani 0.594(2) 1 d D . P A 1
H12 H 0.317164 1.020087 0.733493 0.049 Uiso 0.594(2) 1 calc R U P A 1
C13 C 0.260(2) 0.8299(18) 0.6466(10) 0.0309(15) Uani 0.594(2) 1 d D . P A 1
C14 C 0.3578(15) 0.7644(11) 0.6815(8) 0.0298(16) Uani 0.594(2) 1 d D . P A 1
H14 H 0.425946 0.802340 0.736679 0.036 Uiso 0.594(2) 1 calc R U P A 1
C15 C 0.350(2) 0.6408(15) 0.6315(12) 0.0266(15) Uani 0.594(2) 1 d D . P A 1
C6' C 0.3639(3) 0.4164(3) 0.56292(18) 0.0272(6) Uani 0.406(2) 1 d D . P A 2
S2' S 0.2319(3) 0.4393(3) 0.47958(16) 0.0318(6) Uani 0.406(2) 1 d D . P A 2
C7' C 0.4135(11) 0.5211(10) 0.6329(6) 0.0294(4) Uani 0.406(2) 1 d D . P A 2
H7' H 0.491672 0.529695 0.680984 0.035 Uiso 0.406(2) 1 calc R U P A 2
C8' C 0.337(3) 0.617(2) 0.6271(18) 0.0266(15) Uani 0.406(2) 1 d D . P A 2
C9' C 0.361(2) 0.7360(15) 0.6863(12) 0.0266(15) Uani 0.406(2) 1 d D . P A 2
H9' H 0.427917 0.756685 0.742177 0.032 Uiso 0.406(2) 1 calc R U P A 2
C10' C 0.284(3) 0.824(3) 0.6621(16) 0.0309(15) Uani 0.406(2) 1 d D . P A 2
S3' S 0.2849(3) 0.9741(3) 0.72455(18) 0.0410(7) Uani 0.406(2) 1 d D . P A 2
C11' C 0.165(7) 1.002(4) 0.641(3) 0.0446(19) Uani 0.406(2) 1 d D . P A 2
H11' H 0.138122 1.083082 0.643809 0.054 Uiso 0.406(2) 1 calc R U P A 2
C12' C 0.1104(11) 0.8975(10) 0.5710(7) 0.0421(5) Uani 0.406(2) 1 d D . P A 2
H12' H 0.034806 0.892066 0.521973 0.051 Uiso 0.406(2) 1 calc R U P A 2
C13' C 0.182(3) 0.796(2) 0.5802(16) 0.0306(15) Uani 0.406(2) 1 d D . P A 2
C14' C 0.156(4) 0.676(3) 0.5195(18) 0.0298(12) Uani 0.406(2) 1 d D . P A 2
H14' H 0.085212 0.652561 0.464927 0.036 Uiso 0.406(2) 1 calc R U P A 2
C15' C 0.238(5) 0.591(3) 0.543(2) 0.0278(11) Uani 0.406(2) 1 d D U P A 2
C16 C 0.6907(4) 0.0585(4) 0.6722(2) 0.0419(8) Uani 1 1 d . . . . .
C17 C 0.7669(4) 0.0772(4) 0.7461(3) 0.0493(10) Uani 1 1 d . . . . .
Si1 Si 0.8674(2) 0.09359(19) 0.86139(12) 0.0333(4) Uani 0.676(3) 1 d D U P B 1
C18 C 0.8128(7) -0.0858(6) 0.8979(4) 0.0488(10) Uani 0.676(3) 1 d D U P B 1
H18A H 0.892791 -0.086956 0.946006 0.059 Uiso 0.676(3) 1 calc R U P B 1
H18B H 0.723728 -0.101514 0.926648 0.059 Uiso 0.676(3) 1 calc R U P B 1
C19 C 0.7789(7) -0.2143(6) 0.8243(4) 0.0461(12) Uani 0.676(3) 1 d D U P B 1
H19 H 0.696254 -0.213914 0.776797 0.055 Uiso 0.676(3) 1 calc R U P B 1
C20 C 0.7208(8) -0.3454(8) 0.8715(5) 0.0628(17) Uani 0.676(3) 1 d D U P B 1
H20A H 0.685077 -0.428644 0.826255 0.094 Uiso 0.676(3) 1 calc R U P B 1
H20B H 0.639336 -0.340952 0.901821 0.094 Uiso 0.676(3) 1 calc R U P B 1
H20C H 0.800269 -0.351268 0.916969 0.094 Uiso 0.676(3) 1 calc R U P B 1
C21 C 0.9003(8) -0.2108(8) 0.7782(5) 0.0632(15) Uani 0.676(3) 1 d D U P B 1
H21A H 0.990317 -0.188569 0.823305 0.095 Uiso 0.676(3) 1 calc R U P B 1
H21B H 0.915217 -0.138574 0.736127 0.095 Uiso 0.676(3) 1 calc R U P B 1
H21C H 0.877982 -0.302722 0.743850 0.095 Uiso 0.676(3) 1 calc R U P B 1
C22 C 1.0781(6) 0.1771(6) 0.8522(4) 0.0446(10) Uani 0.676(3) 1 d D U P B 1
H22A H 1.135353 0.153633 0.904827 0.053 Uiso 0.676(3) 1 calc R U P B 1
H22B H 1.094072 0.130791 0.796310 0.053 Uiso 0.676(3) 1 calc R U P B 1
C23 C 1.1406(6) 0.3297(7) 0.8496(4) 0.0565(13) Uani 0.676(3) 1 d D U P B 1
H23 H 1.122402 0.379543 0.904005 0.068 Uiso 0.676(3) 1 calc R U P B 1
C24 C 1.3152(6) 0.3625(8) 0.8555(5) 0.0588(15) Uani 0.676(3) 1 d D U P B 1
H24A H 1.366509 0.463535 0.854531 0.088 Uiso 0.676(3) 1 calc R U P B 1
H24B H 1.331991 0.310369 0.803298 0.088 Uiso 0.676(3) 1 calc R U P B 1
H24C H 1.353171 0.333483 0.912307 0.088 Uiso 0.676(3) 1 calc R U P B 1
C25 C 1.0822(9) 0.3793(8) 0.7619(5) 0.0584(18) Uani 0.676(3) 1 d D U P B 1
H25A H 1.130324 0.481437 0.764234 0.088 Uiso 0.676(3) 1 calc R U P B 1
H25B H 0.975161 0.355010 0.756568 0.088 Uiso 0.676(3) 1 calc R U P B 1
H25C H 1.104000 0.333021 0.708958 0.088 Uiso 0.676(3) 1 calc R U P B 1
C26 C 0.8340(7) 0.2195(7) 0.9454(4) 0.0588(12) Uani 0.676(3) 1 d D U P B 1
H26A H 0.911183 0.238912 0.999988 0.071 Uiso 0.676(3) 1 calc R U P B 1
H26B H 0.852281 0.308901 0.918059 0.071 Uiso 0.676(3) 1 calc R U P B 1
C27 C 0.6946(8) 0.1861(9) 0.9773(5) 0.0676(14) Uani 0.676(3) 1 d D U P B 1
H27 H 0.674990 0.088687 0.994307 0.081 Uiso 0.676(3) 1 calc R U P B 1
C28 C 0.6799(9) 0.2605(11) 1.0588(6) 0.091(3) Uani 0.676(3) 1 d D U P B 1
H28A H 0.579171 0.218010 1.071634 0.137 Uiso 0.676(3) 1 calc R U P B 1
H28B H 0.699886 0.359357 1.049750 0.137 Uiso 0.676(3) 1 calc R U P B 1
H28C H 0.750554 0.254476 1.110307 0.137 Uiso 0.676(3) 1 calc R U P B 1
C29 C 0.5621(10) 0.1656(12) 0.8989(6) 0.103(2) Uani 0.676(3) 1 d D U P B 1
H29A H 0.468983 0.129562 0.922669 0.154 Uiso 0.676(3) 1 calc R U P B 1
H29B H 0.562167 0.098249 0.849188 0.154 Uiso 0.676(3) 1 calc R U P B 1
H29C H 0.572200 0.255970 0.875957 0.154 Uiso 0.676(3) 1 calc R U P B 1
Si1' Si 0.9123(4) 0.0800(4) 0.8475(3) 0.0333(4) Uani 0.324(3) 1 d D U P B 2
C18' C 0.9411(10) -0.0860(8) 0.8446(7) 0.0388(14) Uani 0.324(3) 1 d D U P B 2
H18C H 1.021318 -0.077085 0.808681 0.047 Uiso 0.324(3) 1 calc R U P B 2
H18D H 0.980140 -0.094930 0.907912 0.047 Uiso 0.324(3) 1 calc R U P B 2
C19' C 0.8144(12) -0.2296(10) 0.8071(8) 0.0432(17) Uani 0.324(3) 1 d D U P B 2
H19' H 0.759437 -0.215579 0.748903 0.052 Uiso 0.324(3) 1 calc R U P B 2
C20' C 0.7084(12) -0.2627(13) 0.8755(7) 0.042(2) Uani 0.324(3) 1 d D U P B 2
H20D H 0.629710 -0.354137 0.855214 0.063 Uiso 0.324(3) 1 calc R U P B 2
H20E H 0.665087 -0.189631 0.879867 0.063 Uiso 0.324(3) 1 calc R U P B 2
H20F H 0.762217 -0.265766 0.935395 0.063 Uiso 0.324(3) 1 calc R U P B 2
C21' C 0.8690(13) -0.3415(12) 0.7865(8) 0.050(2) Uani 0.324(3) 1 d D U P B 2
H21D H 0.920048 -0.360324 0.842834 0.075 Uiso 0.324(3) 1 calc R U P B 2
H21E H 0.938007 -0.312861 0.743202 0.075 Uiso 0.324(3) 1 calc R U P B 2
H21F H 0.785872 -0.426858 0.759580 0.075 Uiso 0.324(3) 1 calc R U P B 2
C22' C 1.0629(12) 0.2621(11) 0.8818(7) 0.0574(17) Uani 0.324(3) 1 d D U P B 2
H22C H 1.014830 0.331707 0.890938 0.069 Uiso 0.324(3) 1 calc R U P B 2
H22D H 1.122199 0.261081 0.941037 0.069 Uiso 0.324(3) 1 calc R U P B 2
C23' C 1.1607(12) 0.3078(14) 0.8171(8) 0.0595(18) Uani 0.324(3) 1 d D U P B 2
H23' H 1.201790 0.233793 0.801514 0.071 Uiso 0.324(3) 1 calc R U P B 2
C24' C 1.2929(14) 0.4483(16) 0.8704(9) 0.068(3) Uani 0.324(3) 1 d D U P B 2
H24D H 1.366177 0.485245 0.830706 0.102 Uiso 0.324(3) 1 calc R U P B 2
H24E H 1.340401 0.424245 0.926131 0.102 Uiso 0.324(3) 1 calc R U P B 2
H24F H 1.251629 0.519655 0.886547 0.102 Uiso 0.324(3) 1 calc R U P B 2
C25' C 1.0869(19) 0.345(2) 0.7297(9) 0.064(3) Uani 0.324(3) 1 d D U P B 2
H25D H 1.144322 0.343943 0.680787 0.097 Uiso 0.324(3) 1 calc R U P B 2
H25E H 1.083035 0.439573 0.740957 0.097 Uiso 0.324(3) 1 calc R U P B 2
H25F H 0.986389 0.276700 0.711442 0.097 Uiso 0.324(3) 1 calc R U P B 2
C26' C 0.8123(12) 0.0992(13) 0.9471(7) 0.0543(14) Uani 0.324(3) 1 d D U P B 2
H26C H 0.776212 0.004574 0.967863 0.065 Uiso 0.324(3) 1 calc R U P B 2
H26D H 0.890745 0.159482 0.996812 0.065 Uiso 0.324(3) 1 calc R U P B 2
C27' C 0.6937(15) 0.1495(16) 0.9467(10) 0.0676(18) Uani 0.324(3) 1 d D U P B 2
H27' H 0.607119 0.076210 0.906879 0.081 Uiso 0.324(3) 1 calc R U P B 2
C28' C 0.6488(18) 0.157(2) 1.0373(10) 0.078(3) Uani 0.324(3) 1 d D U P B 2
H28D H 0.550014 0.162702 1.030030 0.117 Uiso 0.324(3) 1 calc R U P B 2
H28E H 0.719457 0.240562 1.075848 0.117 Uiso 0.324(3) 1 calc R U P B 2
H28F H 0.647213 0.072584 1.066110 0.117 Uiso 0.324(3) 1 calc R U P B 2
C29' C 0.7071(18) 0.2915(15) 0.9066(10) 0.072(3) Uani 0.324(3) 1 d D U P B 2
H29D H 0.611638 0.304264 0.901290 0.108 Uiso 0.324(3) 1 calc R U P B 2
H29E H 0.735954 0.289177 0.846203 0.108 Uiso 0.324(3) 1 calc R U P B 2
H29F H 0.782078 0.369800 0.947390 0.108 Uiso 0.324(3) 1 calc R U P B 2

loop_
_atom_site_aniso_label
_atom_site_aniso_U_11
_atom_site_aniso_U_22
_atom_site_aniso_U_33
_atom_site_aniso_U_23
_atom_site_aniso_U_13
_atom_site_aniso_U_12
C1 0.0300(15) 0.0358(17) 0.0257(15) 0.0088(12) 0.0064(12) 0.0106(13)
C2 0.0369(16) 0.0245(14) 0.0273(14) 0.0024(11) 0.0116(12) 0.0105(12)
S1 0.0353(8) 0.0243(6) 0.0270(8) 0.0020(5) 0.0044(5) 0.0148(6)
C3 0.0316(15) 0.0284(14) 0.0312(15) 0.0115(12) 0.0104(12) 0.0156(12)
C4 0.0302(12) 0.0262(8) 0.0254(12) 0.0058(8) 0.0039(8) 0.0168(8)
C5 0.0324(15) 0.0257(14) 0.0282(14) 0.0075(11) 0.0090(12) 0.0142(12)
C3' 0.0316(15) 0.0284(14) 0.0312(15) 0.0115(12) 0.0104(12) 0.0156(12)
S1' 0.0302(12) 0.0262(8) 0.0254(12) 0.0058(8) 0.0039(8) 0.0168(8)
C2' 0.0369(16) 0.0245(14) 0.0273(14) 0.0024(11) 0.0116(12) 0.0105(12)
C4' 0.0353(8) 0.0243(6) 0.0270(8) 0.0020(5) 0.0044(5) 0.0148(6)
C5' 0.0324(15) 0.0257(14) 0.0282(14) 0.0075(11) 0.0090(12) 0.0142(12)
C6 0.0304(15) 0.0243(14) 0.0298(15) 0.0045(11) 0.0078(12) 0.0121(12)
S2 0.0325(9) 0.0290(6) 0.0300(8) 0.0027(6) 0.0039(6) 0.0156(6)
C7 0.0351(12) 0.0301(9) 0.0348(15) 0.0028(11) 0.0049(11) 0.0177(9)
C8 0.029(3) 0.024(3) 0.035(3) 0.006(2) 0.0089(18) 0.0128(14)
C9 0.0330(17) 0.025(6) 0.038(3) 0.005(3) 0.0068(18) 0.017(4)
C10 0.032(5) 0.021(5) 0.042(5) 0.007(2) 0.011(3) 0.012(5)
S3 0.0402(10) 0.0310(7) 0.0652(12) 0.0106(8) 0.0149(8) 0.0221(7)
C11 0.056(8) 0.031(3) 0.059(7) 0.007(3) 0.024(4) 0.025(5)
C12 0.0564(15) 0.0308(10) 0.0464(16) 0.0058(12) 0.0248(14) 0.0226(10)
C13 0.028(6) 0.027(2) 0.043(5) 0.005(3) 0.012(3) 0.013(2)
C14 0.039(4) 0.021(4) 0.032(3) 0.002(3) 0.010(2) 0.013(3)
C15 0.025(3) 0.021(4) 0.0351(19) 0.006(2) 0.0091(17) 0.007(4)
C6' 0.0304(15) 0.0243(14) 0.0298(15) 0.0045(11) 0.0078(12) 0.0121(12)
S2' 0.0351(12) 0.0301(9) 0.0348(15) 0.0028(11) 0.0049(11) 0.0177(9)
C7' 0.0325(9) 0.0290(6) 0.0300(8) 0.0027(6) 0.0039(6) 0.0156(6)
C8' 0.025(3) 0.021(4) 0.0351(19) 0.006(2) 0.0091(17) 0.007(4)
C9' 0.025(3) 0.021(4) 0.0351(19) 0.006(2) 0.0091(17) 0.007(4)
C10' 0.028(6) 0.027(2) 0.043(5) 0.005(3) 0.012(3) 0.013(2)
S3' 0.0564(15) 0.0308(10) 0.0464(16) 0.0058(12) 0.0248(14) 0.0226(10)
C11' 0.056(8) 0.031(3) 0.059(7) 0.007(3) 0.024(4) 0.025(5)
C12' 0.0402(10) 0.0310(7) 0.0652(12) 0.0106(8) 0.0149(8) 0.0221(7)
C13' 0.032(5) 0.021(5) 0.042(5) 0.007(2) 0.011(3) 0.012(5)
C14' 0.0330(17) 0.025(6) 0.038(3) 0.005(3) 0.0068(18) 0.017(4)
C15' 0.029(3) 0.024(3) 0.035(3) 0.006(2) 0.0089(18) 0.0128(14)
C16 0.0402(19) 0.048(2) 0.0302(17) 0.0094(15) 0.0012(14) 0.0074(16)
C17 0.053(2) 0.044(2) 0.0372(19) 0.0092(16) -0.0040(17) 0.0041(17)
Si1 0.0306(9) 0.0438(7) 0.0263(7) 0.0049(5) 0.0023(6) 0.0151(6)
C18 0.0473(19) 0.0516(18) 0.0388(18) 0.0053(16) -0.0004(16) 0.0099(16)
C19 0.048(2) 0.044(2) 0.038(2) 0.0053(18) -0.0092(19) 0.0116(19)
C20 0.055(3) 0.062(3) 0.056(3) 0.012(3) 0.000(3) 0.003(3)
C21 0.064(3) 0.063(3) 0.056(3) 0.003(3) -0.001(3) 0.019(3)
C22 0.0409(19) 0.061(2) 0.0335(19) -0.0041(17) -0.0003(16) 0.0243(17)
C23 0.043(2) 0.080(3) 0.037(2) 0.004(2) 0.0206(19) 0.005(2)
C24 0.044(3) 0.064(4) 0.062(3) 0.001(3) 0.012(3) 0.012(3)
C25 0.054(3) 0.071(4) 0.041(3) 0.006(3) 0.020(3) 0.006(3)
C26 0.058(2) 0.065(2) 0.048(2) 0.003(2) 0.002(2) 0.019(2)
C27 0.071(2) 0.074(3) 0.057(3) -0.001(2) 0.012(2) 0.027(2)
C28 0.073(4) 0.112(5) 0.079(4) -0.032(4) 0.018(4) 0.026(4)
C29 0.082(4) 0.136(5) 0.084(4) -0.002(4) 0.005(4) 0.037(4)
Si1' 0.0306(9) 0.0438(7) 0.0263(7) 0.0049(5) 0.0023(6) 0.0151(6)
C18' 0.038(2) 0.044(2) 0.030(2) 0.007(2) -0.001(2) 0.012(2)
C19' 0.042(3) 0.046(3) 0.036(3) 0.005(2) -0.002(2) 0.011(2)
C20' 0.046(4) 0.034(4) 0.037(4) 0.009(4) 0.001(3) 0.005(4)
C21' 0.048(4) 0.048(4) 0.046(4) -0.010(4) -0.007(4) 0.015(4)
C22' 0.051(3) 0.069(3) 0.042(3) 0.002(3) 0.003(2) 0.012(3)
C23' 0.049(3) 0.077(3) 0.045(3) 0.004(3) 0.010(3) 0.013(3)
C24' 0.052(5) 0.083(5) 0.054(5) 0.005(5) 0.008(4) 0.007(5)
C25' 0.053(5) 0.081(6) 0.045(5) 0.011(5) 0.011(5) 0.005(5)
C26' 0.058(2) 0.058(2) 0.042(2) 0.003(2) 0.000(2) 0.019(2)
C27' 0.067(3) 0.073(3) 0.055(3) 0.001(3) 0.000(3) 0.020(3)
C28' 0.070(5) 0.087(6) 0.072(5) 0.003(5) 0.014(5) 0.022(5)
C29' 0.079(5) 0.075(5) 0.061(5) 0.004(4) -0.004(4) 0.032(4)

loop_
_atom_type_symbol
_atom_type_description
_atom_type_scat_dispersion_real
_atom_type_scat_dispersion_imag
_atom_type_scat_source
C C 0.0033 0.0016 'International Tables Vol C Tables 4.2.6.8 and 6.1.1.4'
H H 0.0000 0.0000 'International Tables Vol C Tables 4.2.6.8 and 6.1.1.4'
Si Si 0.0817 0.0704 'International Tables Vol C Tables 4.2.6.8 and 6.1.1.4'
S S 0.1246 0.1234 'International Tables Vol C Tables 4.2.6.8 and 6.1.1.4'

loop_
_geom_angle_atom_site_label_1
_geom_angle_atom_site_label_2
_geom_angle_atom_site_label_3
_geom_angle
_geom_angle_site_symmetry_1
C3 C1 C2 117.2(3) 2_656
C3 C1 C16 120.4(3) 2_656
C2 C1 C16 122.4(3) .
C2' C1 C16 122.4(3) .
C1 C2 C3 121.0(3) .
C1 C2 S1 119.5(2) .
C3 C2 S1 119.4(2) .
C2 S1 C5 87.30(15) .
C1 C3 C2 121.8(2) 2_656
C1 C3 C4 134.8(3) 2_656
C2 C3 C4 103.3(3) .
C5 C4 C3 117.9(4) .
C5 C4 H4 121.1 .
C3 C4 H4 121.1 .
C4 C5 C6 129.3(3) .
C4 C5 S1 112.0(3) .
C6 C5 S1 118.7(2) .
C1 C3' C2' 121.8(2) 2_656
C1 C3' S1' 115.9(2) 2_656
C2' C3' S1' 122.3(2) .
C3' S1' C5' 86.09(16) .
C1 C2' C3' 121.0(3) .
C1 C2' C4' 138.0(4) .
C3' C2' C4' 100.9(3) .
C5' C4' C2' 118.6(5) .
C5' C4' H4' 120.7 .
C2' C4' H4' 120.7 .
C4' C5' C6' 131.5(4) .
C4' C5' S1' 112.0(4) .
C6' C5' S1' 116.5(2) .
C7 C6 C5 128.9(4) .
C7 C6 S2 112.1(3) .
C5 C6 S2 119.1(2) .
C15 S2 C6 91.3(5) .
C6 C7 C8 113.8(8) .
C6 C7 H7 123.1 .
C8 C7 H7 123.1 .
C9 C8 C15 120.1(14) .
C9 C8 C7 127.8(12) .
C15 C8 C7 112.1(11) .
C8 C9 C10 117.5(10) .
C8 C9 H9 121.2 .
C10 C9 H9 121.2 .
C9 C10 C13 123.0(12) .
C9 C10 S3 127.2(8) .
C13 C10 S3 109.8(8) .
C11 S3 C10 92.0(5) .
C12 C11 S3 114.2(5) .
C12 C11 H11 122.9 .
S3 C11 H11 122.9 .
C11 C12 C13 111.3(9) .
C11 C12 H12 124.3 .
C13 C12 H12 124.3 .
C14 C13 C10 119.6(12) .
C14 C13 C12 127.6(10) .
C10 C13 C12 112.5(8) .
C15 C14 C13 117.1(10) .
C15 C14 H14 121.4 .
C13 C14 H14 121.4 .
C14 C15 C8 122.6(13) .
C14 C15 S2 126.7(10) .
C8 C15 S2 110.6(10) .
C7' C6' C5' 130.7(4) .
C7' C6' S2' 112.3(4) .
C5' C6' S2' 116.9(2) .
C15' S2' C6' 91.3(6) .
C6' C7' C8' 113.3(9) .
C6' C7' H7' 123.3 .
C8' C7' H7' 123.3 .
C9' C8' C15' 119.4(18) .
C9' C8' C7' 128.1(15) .
C15' C8' C7' 112.0(15) .
C8' C9' C10' 118.4(13) .
C8' C9' H9' 120.8 .
C10' C9' H9' 120.8 .
C9' C10' C13' 122.5(16) .
C9' C10' S3' 128.5(12) .
C13' C10' S3' 109.(1) .
C11' S3' C10' 92.7(7) .
C12' C11' S3' 113.7(7) .
C12' C11' H11' 123.2 .
S3' C11' H11' 123.2 .
C11' C12' C13' 111.3(11) .
C11' C12' H12' 124.4 .
C13' C12' H12' 124.4 .
C14' C13' C10' 119.9(16) .
C14' C13' C12' 127.0(13) .
C10' C13' C12' 113.0(11) .
C15' C14' C13' 116.8(14) .
C15' C14' H14' 121.6 .
C13' C14' H14' 121.6 .
C14' C15' C8' 122.9(18) .
C14' C15' S2' 126.4(14) .
C8' C15' S2' 110.6(13) .
C17 C16 C1 178.1(4) .
C16 C17 Si1 174.6(4) .
C16 C17 Si1' 165.3(4) .
C17 Si1 C18 106.9(2) .
C17 Si1 C26 113.9(3) .
C18 Si1 C26 111.1(3) .
C17 Si1 C22 105.8(2) .
C18 Si1 C22 113.9(3) .
C26 Si1 C22 105.4(3) .
C19 C18 Si1 118.6(4) .
C19 C18 H18A 107.7 .
Si1 C18 H18A 107.7 .
C19 C18 H18B 107.7 .
Si1 C18 H18B 107.7 .
H18A C18 H18B 107.1 .
C21 C19 C20 113.5(6) .
C21 C19 C18 114.8(5) .
C20 C19 C18 106.5(5) .
C21 C19 H19 107.2 .
C20 C19 H19 107.2 .
C18 C19 H19 107.2 .
C19 C20 H20A 109.5 .
C19 C20 H20B 109.5 .
H20A C20 H20B 109.5 .
C19 C20 H20C 109.5 .
H20A C20 H20C 109.5 .
H20B C20 H20C 109.5 .
C19 C21 H21A 109.5 .
C19 C21 H21B 109.5 .
H21A C21 H21B 109.5 .
C19 C21 H21C 109.5 .
H21A C21 H21C 109.5 .
H21B C21 H21C 109.5 .
C23 C22 Si1 117.6(4) .
C23 C22 H22A 107.9 .
Si1 C22 H22A 107.9 .
C23 C22 H22B 107.9 .
Si1 C22 H22B 107.9 .
H22A C22 H22B 107.2 .
C22 C23 C25 114.0(5) .
C22 C23 C24 103.8(5) .
C25 C23 C24 109.4(5) .
C22 C23 H23 109.8 .
C25 C23 H23 109.8 .
C24 C23 H23 109.8 .
C23 C24 H24A 109.5 .
C23 C24 H24B 109.5 .
H24A C24 H24B 109.5 .
C23 C24 H24C 109.5 .
H24A C24 H24C 109.5 .
H24B C24 H24C 109.5 .
C23 C25 H25A 109.5 .
C23 C25 H25B 109.5 .
H25A C25 H25B 109.5 .
C23 C25 H25C 109.5 .
H25A C25 H25C 109.5 .
H25B C25 H25C 109.5 .
C27 C26 Si1 121.4(5) .
C27 C26 H26A 107.0 .
Si1 C26 H26A 107.0 .
C27 C26 H26B 107.0 .
Si1 C26 H26B 107.0 .
H26A C26 H26B 106.7 .
C26 C27 C28 121.7(7) .
C26 C27 C29 113.1(6) .
C28 C27 C29 110.7(7) .
C26 C27 H27 102.9 .
C28 C27 H27 102.9 .
C29 C27 H27 102.9 .
C27 C28 H28A 109.5 .
C27 C28 H28B 109.5 .
H28A C28 H28B 109.5 .
C27 C28 H28C 109.5 .
H28A C28 H28C 109.5 .
H28B C28 H28C 109.5 .
C27 C29 H29A 109.5 .
C27 C29 H29B 109.5 .
H29A C29 H29B 109.5 .
C27 C29 H29C 109.5 .
H29A C29 H29C 109.5 .
H29B C29 H29C 109.5 .
C18' Si1' C22' 125.8(6) .
C18' Si1' C17 110.5(4) .
C22' Si1' C17 112.8(5) .
C18' Si1' C26' 109.8(5) .
C22' Si1' C26' 92.9(5) .
C17 Si1' C26' 100.3(4) .
C19' C18' Si1' 122.6(7) .
C19' C18' H18C 106.7 .
Si1' C18' H18C 106.7 .
C19' C18' H18D 106.7 .
Si1' C18' H18D 106.7 .
H18C C18' H18D 106.6 .
C21' C19' C20' 113.5(10) .
C21' C19' C18' 112.9(9) .
C20' C19' C18' 107.4(8) .
C21' C19' H19' 107.6 .
C20' C19' H19' 107.6 .
C18' C19' H19' 107.6 .
C19' C20' H20D 109.5 .
C19' C20' H20E 109.5 .
H20D C20' H20E 109.5 .
C19' C20' H20F 109.5 .
H20D C20' H20F 109.5 .
H20E C20' H20F 109.5 .
C19' C21' H21D 109.5 .
C19' C21' H21E 109.5 .
H21D C21' H21E 109.5 .
C19' C21' H21F 109.5 .
H21D C21' H21F 109.5 .
H21E C21' H21F 109.5 .
C23' C22' Si1' 114.7(8) .
C23' C22' H22C 108.6 .
Si1' C22' H22C 108.6 .
C23' C22' H22D 108.6 .
Si1' C22' H22D 108.6 .
H22C C22' H22D 107.6 .
C22' C23' C25' 113.1(10) .
C22' C23' C24' 104.5(9) .
C25' C23' C24' 109.4(10) .
C22' C23' H23' 109.9 .
C25' C23' H23' 109.9 .
C24' C23' H23' 109.9 .
C23' C24' H24D 109.5 .
C23' C24' H24E 109.5 .
H24D C24' H24E 109.5 .
C23' C24' H24F 109.5 .
H24D C24' H24F 109.5 .
H24E C24' H24F 109.5 .
C23' C25' H25D 109.5 .
C23' C25' H25E 109.5 .
H25D C25' H25E 109.5 .
C23' C25' H25F 109.5 .
H25D C25' H25F 109.5 .
H25E C25' H25F 109.5 .
C27' C26' Si1' 127.6(8) .
C27' C26' H26C 105.4 .
Si1' C26' H26C 105.4 .
C27' C26' H26D 105.4 .
Si1' C26' H26D 105.4 .
H26C C26' H26D 106.0 .
C26' C27' C28' 112.9(10) .
C26' C27' C29' 118.9(11) .
C28' C27' C29' 107.7(11) .
C26' C27' H27' 105.4 .
C28' C27' H27' 105.4 .
C29' C27' H27' 105.4 .
C27' C28' H28D 109.5 .
C27' C28' H28E 109.5 .
H28D C28' H28E 109.5 .
C27' C28' H28F 109.5 .
H28D C28' H28F 109.5 .
H28E C28' H28F 109.5 .
C27' C29' H29D 109.5 .
C27' C29' H29E 109.5 .
H29D C29' H29E 109.5 .
C27' C29' H29F 109.5 .
H29D C29' H29F 109.5 .
H29E C29' H29F 109.5 .

loop_
_geom_bond_atom_site_label_1
_geom_bond_atom_site_label_2
_geom_bond_distance
_geom_bond_site_symmetry_2
C1 C3 1.395(4) 2_656
C1 C2 1.404(4) .
C1 C2' 1.404(4) .
C1 C16 1.423(4) .
C2 C3 1.407(4) .
C2 S1 1.720(3) .
S1 C5 1.783(3) .
C3 C4 1.466(6) .
C4 C5 1.328(6) .
C4 H4 0.9500 .
C5 C6 1.452(4) .
C3' C2' 1.407(4) .
C3' S1' 1.714(3) .
S1' C5' 1.792(3) .
C2' C4' 1.479(7) .
C4' C5' 1.333(7) .
C4' H4' 0.9500 .
C5' C6' 1.452(4) .
C6 C7 1.354(7) .
C6 S2 1.753(3) .
S2 C15 1.748(13) .
C7 C8 1.422(14) .
C7 H7 0.9500 .
C8 C9 1.389(11) .
C8 C15 1.416(7) .
C9 C10 1.393(9) .
C9 H9 0.9500 .
C10 C13 1.413(7) .
C10 S3 1.744(12) .
S3 C11 1.696(18) .
C11 C12 1.360(18) .
C11 H11 0.9500 .
C12 C13 1.436(13) .
C12 H12 0.9500 .
C13 C14 1.407(9) .
C14 C15 1.40(1) .
C14 H14 0.9500 .
C6' C7' 1.354(8) .
C6' S2' 1.752(3) .
S2' C15' 1.745(17) .
C7' C8' 1.426(17) .
C7' H7' 0.9500 .
C8' C9' 1.386(13) .
C8' C15' 1.417(8) .
C9' C10' 1.391(11) .
C9' H9' 0.9500 .
C10' C13' 1.411(8) .
C10' S3' 1.740(15) .
S3' C11' 1.69(2) .
C11' C12' 1.36(2) .
C11' H11' 0.9500 .
C12' C13' 1.438(15) .
C12' H12' 0.9500 .
C13' C14' 1.408(11) .
C14' C15' 1.401(13) .
C14' H14' 0.9500 .
C16 C17 1.206(5) .
C17 Si1 1.826(4) .
C17 Si1' 1.919(5) .
Si1 C18 1.857(6) .
Si1 C26 1.879(6) .
Si1 C22 1.967(5) .
C18 C19 1.569(7) .
C18 H18A 0.9900 .
C18 H18B 0.9900 .
C19 C21 1.441(9) .
C19 C20 1.516(8) .
C19 H19 1.0000 .
C20 H20A 0.9800 .
C20 H20B 0.9800 .
C20 H20C 0.9800 .
C21 H21A 0.9800 .
C21 H21B 0.9800 .
C21 H21C 0.9800 .
C22 C23 1.467(8) .
C22 H22A 0.9900 .
C22 H22B 0.9900 .
C23 C25 1.536(8) .
C23 C24 1.611(8) .
C23 H23 1.0000 .
C24 H24A 0.9800 .
C24 H24B 0.9800 .
C24 H24C 0.9800 .
C25 H25A 0.9800 .
C25 H25B 0.9800 .
C25 H25C 0.9800 .
C26 C27 1.441(9) .
C26 H26A 0.9900 .
C26 H26B 0.9900 .
C27 C28 1.443(10) .
C27 C29 1.567(10) .
C27 H27 1.0000 .
C28 H28A 0.9800 .
C28 H28B 0.9800 .
C28 H28C 0.9800 .
C29 H29A 0.9800 .
C29 H29B 0.9800 .
C29 H29C 0.9800 .
Si1' C18' 1.808(8) .
Si1' C22' 1.917(9) .
Si1' C26' 1.921(9) .
C18' C19' 1.566(10) .
C18' H18C 0.9900 .
C18' H18D 0.9900 .
C19' C21' 1.452(11) .
C19' C20' 1.519(10) .
C19' H19' 1.0000 .
C20' H20D 0.9800 .
C20' H20E 0.9800 .
C20' H20F 0.9800 .
C21' H21D 0.9800 .
C21' H21E 0.9800 .
C21' H21F 0.9800 .
C22' C23' 1.433(10) .
C22' H22C 0.9900 .
C22' H22D 0.9900 .
C23' C25' 1.535(10) .
C23' C24' 1.631(10) .
C23' H23' 1.0000 .
C24' H24D 0.9800 .
C24' H24E 0.9800 .
C24' H24F 0.9800 .
C25' H25D 0.9800 .
C25' H25E 0.9800 .
C25' H25F 0.9800 .
C26' C27' 1.421(11) .
C26' H26C 0.9900 .
C26' H26D 0.9900 .
C27' C28' 1.481(12) .
C27' C29' 1.569(12) .
C27' H27' 1.0000 .
C28' H28D 0.9800 .
C28' H28E 0.9800 .
C28' H28F 0.9800 .
C29' H29D 0.9800 .
C29' H29E 0.9800 .
C29' H29F 0.9800 .

loop_
_geom_torsion_atom_site_label_1
_geom_torsion_atom_site_label_2
_geom_torsion_atom_site_label_3
_geom_torsion_atom_site_label_4
_geom_torsion
_geom_torsion_site_symmetry_1
_geom_torsion_site_symmetry_4
C3 C1 C2 C3 0.8(5) 2_656 .
C16 C1 C2 C3 -177.0(3) . .
C3 C1 C2 S1 -178.3(2) 2_656 .
C16 C1 C2 S1 3.9(4) . .
C1 C2 S1 C5 -179.2(3) . .
C3 C2 S1 C5 1.7(3) . .
C1 C2 C3 C1 -0.8(5) . 2_656
S1 C2 C3 C1 178.3(2) . 2_656
C1 C2 C3 C4 -179.8(4) . .
S1 C2 C3 C4 -0.8(4) . .
C1 C3 C4 C5 -179.9(4) 2_656 .
C2 C3 C4 C5 -1.1(6) . .
C3 C4 C5 C6 -179.2(3) . .
C3 C4 C5 S1 2.4(6) . .
C2 S1 C5 C4 -2.2(4) . .
C2 S1 C5 C6 179.1(3) . .
C1 C3' S1' C5' -179.1(3) 2_656 .
C2' C3' S1' C5' 1.8(3) . .
C16 C1 C2' C3' -177.0(3) . .
C16 C1 C2' C4' 0.7(8) . .
C1 C3' C2' C1 -0.8(5) 2_656 .
S1' C3' C2' C1 178.2(2) . .
C1 C3' C2' C4' -179.2(5) 2_656 .
S1' C3' C2' C4' -0.3(5) . .
C1 C2' C4' C5' 179.7(4) . .
C3' C2' C4' C5' -2.3(8) . .
C2' C4' C5' C6' -179.5(4) . .
C2' C4' C5' S1' 3.8(9) . .
C3' S1' C5' C4' -3.0(5) . .
C3' S1' C5' C6' 179.8(2) . .
C4 C5 C6 C7 6.2(8) . .
S1 C5 C6 C7 -175.4(5) . .
C4 C5 C6 S2 -174.8(4) . .
S1 C5 C6 S2 3.6(3) . .
C7 C6 S2 C15 -2.0(9) . .
C5 C6 S2 C15 178.9(8) . .
C5 C6 C7 C8 -179.5(16) . .
S2 C6 C7 C8 1.5(17) . .
C6 C7 C8 C9 178(3) . .
C6 C7 C8 C15 0(3) . .
C15 C8 C9 C10 -3(4) . .
C7 C8 C9 C10 179(3) . .
C8 C9 C10 C13 1(3) . .
C8 C9 C10 S3 178(2) . .
C9 C10 S3 C11 -178(3) . .
C13 C10 S3 C11 -1(2) . .
C10 S3 C11 C12 4(3) . .
S3 C11 C12 C13 -6(4) . .
C9 C10 C13 C14 1(3) . .
S3 C10 C13 C14 -176.1(17) . .
C9 C10 C13 C12 175(2) . .
S3 C10 C13 C12 -2(2) . .
C11 C12 C13 C14 178(3) . .
C11 C12 C13 C10 5(3) . .
C10 C13 C14 C15 -1(2) . .
C12 C13 C14 C15 -174.5(17) . .
C13 C14 C15 C8 -1(3) . .
C13 C14 C15 S2 -177.2(18) . .
C9 C8 C15 C14 3(4) . .
C7 C8 C15 C14 -178.5(16) . .
C9 C8 C15 S2 180(2) . .
C7 C8 C15 S2 -2(3) . .
C6 S2 C15 C14 178.7(13) . .
C6 S2 C15 C8 2(2) . .
C4' C5' C6' C7' 6.1(10) . .
S1' C5' C6' C7' -177.4(7) . .
C4' C5' C6' S2' -176.4(6) . .
S1' C5' C6' S2' 0.2(3) . .
C7' C6' S2' C15' -2.4(19) . .
C5' C6' S2' C15' 179.6(18) . .
C5' C6' C7' C8' -176.5(16) . .
S2' C6' C7' C8' 5.9(18) . .
C6' C7' C8' C9' -179(2) . .
C6' C7' C8' C15' -7(4) . .
C15' C8' C9' C10' 1(4) . .
C7' C8' C9' C10' 173(3) . .
C8' C9' C10' C13' 1(4) . .
C8' C9' C10' S3' 177(2) . .
C9' C10' S3' C11' 180(4) . .
C13' C10' S3' C11' -4(4) . .
C10' S3' C11' C12' 6(5) . .
S3' C11' C12' C13' -7(6) . .
C9' C10' C13' C14' 0(5) . .
S3' C10' C13' C14' -177(3) . .
C9' C10' C13' C12' 177(3) . .
S3' C10' C13' C12' 1(3) . .
C11' C12' C13' C14' -179(4) . .
C11' C12' C13' C10' 4(5) . .
C10' C13' C14' C15' -2(5) . .
C12' C13' C14' C15' -179(4) . .
C13' C14' C15' C8' 4(6) . .
C13' C14' C15' S2' -178(3) . .
C9' C8' C15' C14' -4(6) . .
C7' C8' C15' C14' -177(4) . .
C9' C8' C15' S2' 178(2) . .
C7' C8' C15' S2' 5(4) . .
C6' S2' C15' C14' -180(4) . .
C6' S2' C15' C8' -2(3) . .
C17 Si1 C18 C19 34.0(5) . .
C26 Si1 C18 C19 158.8(5) . .
C22 Si1 C18 C19 -82.4(5) . .
Si1 C18 C19 C21 60.0(7) . .
Si1 C18 C19 C20 -173.5(5) . .
Si1 C22 C23 C25 -68.3(6) . .
Si1 C22 C23 C24 172.8(4) . .
C17 Si1 C26 C27 71.3(6) . .
C18 Si1 C26 C27 -49.5(7) . .
C22 Si1 C26 C27 -173.3(6) . .
Si1 C26 C27 C28 162.3(7) . .
Si1 C26 C27 C29 -62.1(9) . .
C22' Si1' C18' C19' -174.2(8) . .
C17 Si1' C18' C19' -33.0(9) . .
C26' Si1' C18' C19' 76.7(9) . .
Si1' C18' C19' C21' 163.2(9) . .
Si1' C18' C19' C20' -70.8(12) . .
Si1' C22' C23' C25' 71.3(14) . .
Si1' C22' C23' C24' -169.8(10) . .
Si1' C26' C27' C28' -177.0(11) . .
Si1' C26' C27' C29' -49.3(18) . .
